data_4000959
loop_
_publ_author_name
'Wang, Shuao'
'Alekseev, Evgeny V.'
'Ling, Jie'
'Liu, Guokui'
'Depmeier, Wulf'
'Albrecht-Schmitt, Thomas E.'

_publ_section_title
;
 Polarity and Chirality in Uranyl Borates: Insights into Understanding the
 Vitrification of Nuclear Waste and the Development of Nonlinear Optical
 Materials
;
_journal_issue 6
_journal_name_full 'Chemistry of Materials'
_journal_page_first 2155
_journal_paper_doi 10.1021/cm9037796
_journal_volume 22
_journal_year 2010
_chemical_formula_moiety Na[(UO2)2B10O15(OH)5](H2O)3
_chemical_formula_sum 'B10 Na O27 U2'
_chemical_formula_weight 1039.15
_chemical_melting_point ?
_chemical_name_common 'Sodium uranoborate'
_chemical_name_systematic
; 
 ? 
;
_space_group_IT_number 152
_symmetry_cell_setting hexagonal
_symmetry_space_group_name_Hall 'P 31 2"'
_symmetry_space_group_name_H-M 'P 31 2 1'
_atom_sites_solution_hydrogens none
_atom_sites_solution_primary direct
_atom_sites_solution_secondary difmap
_audit_creation_method SHELXL-97
_cell_angle_alpha 90.00
_cell_angle_beta 90.00
_cell_angle_gamma 120.00
_cell_formula_units_Z 3
_cell_length_a 6.4410(4)
_cell_length_b 6.4410(4)
_cell_length_c 41.836(2)
_cell_measurement_reflns_used 2520
_cell_measurement_temperature 293(2)
_cell_measurement_theta_max 28.92
_cell_measurement_theta_min 0.97
_cell_volume 1503.10(15)
_computing_cell_refinement 'SMART SAINT'
_computing_data_collection SMART
_computing_data_reduction SAINT
_computing_molecular_graphics 'SHELXP-97 (Sheldrick, 1997)'
_computing_publication_material 'SHELCIF-97 (Sheldrick, 2000)'
_computing_structure_refinement 'SHELXL-97 (Sheldrick, 1997)'
_computing_structure_solution 'SHELXS-97 (Sheldrick, 1990)'
_diffrn_ambient_temperature 293(2)
_diffrn_detector_area_resol_mean 0
_diffrn_measured_fraction_theta_full 0.962
_diffrn_measured_fraction_theta_max 0.962
_diffrn_measurement_device_type 'Bruker APEX'
_diffrn_measurement_method '0.3 wide w/ exposure'
_diffrn_radiation_monochromator graphite
_diffrn_radiation_source 'fine-focus sealed tube'
_diffrn_radiation_type MoK\a
_diffrn_radiation_wavelength 0.71073
_diffrn_reflns_av_R_equivalents 0.0463
_diffrn_reflns_av_sigmaI/netI 0.0314
_diffrn_reflns_limit_h_max 8
_diffrn_reflns_limit_h_min -8
_diffrn_reflns_limit_k_max 8
_diffrn_reflns_limit_k_min -8
_diffrn_reflns_limit_l_max 56
_diffrn_reflns_limit_l_min -53
_diffrn_reflns_number 18278
_diffrn_reflns_theta_full 28.92
_diffrn_reflns_theta_max 28.92
_diffrn_reflns_theta_min 0.97
_diffrn_standards_decay_% 0
_diffrn_standards_interval_count na
_diffrn_standards_interval_time na
_diffrn_standards_number na
_exptl_absorpt_coefficient_mu 16.298
_exptl_absorpt_correction_T_max 0.758
_exptl_absorpt_correction_T_min 0.526
_exptl_absorpt_correction_type multi-scan
_exptl_absorpt_process_details SADABS
_exptl_crystal_colour yellow-green
_exptl_crystal_density_diffrn 3.444
_exptl_crystal_density_meas ?
_exptl_crystal_density_method 'not measured'
_exptl_crystal_description tablet
_exptl_crystal_F_000 1383
_exptl_crystal_size_max 0.040
_exptl_crystal_size_mid 0.035
_exptl_crystal_size_min 0.017
_refine_diff_density_max 4.751
_refine_diff_density_min -5.432
_refine_diff_density_rms 0.663
_refine_ls_abs_structure_details 'Flack H D (1983), Acta Cryst. A39, 876-881'
_refine_ls_abs_structure_Flack 0.00(3)
_refine_ls_extinction_method none
_refine_ls_goodness_of_fit_ref 1.100
_refine_ls_hydrogen_treatment none
_refine_ls_matrix_type full
_refine_ls_number_parameters 94
_refine_ls_number_reflns 2520
_refine_ls_number_restraints 0
_refine_ls_restrained_S_all 1.100
_refine_ls_R_factor_all 0.0411
_refine_ls_R_factor_gt 0.0408
_refine_ls_shift/su_max 0.000
_refine_ls_shift/su_mean 0.000
_refine_ls_structure_factor_coef Fsqd
_refine_ls_weighting_details 'calc w=1/[\s^2^(Fo^2^)+(0.0397P)^2^+62.8735P] where P=(Fo^2^+2Fc^2^)/3'
_refine_ls_weighting_scheme calc
_refine_ls_wR_factor_gt 0.1023
_refine_ls_wR_factor_ref 0.1024
_reflns_number_gt 2502
_reflns_number_total 2520
_reflns_threshold_expression >2sigma(I)
_cod_data_source_file cm9037796_si_002.cif
_cod_data_source_block NaUBO-3
_cod_depositor_comments
;
The following automatic conversions were performed:

'_chemical_melting_point' value 'n/a' was changed to '?' - the value
is undefined or not given.

'_symmetry_cell_setting' value
'Hexagonal' changed to 'hexagonal' according to
/home/saulius/struct/CIF-dictionaries/cif_core.dic dictionary named
'cif_core.dic' version 2.4.2 from 2011-04-26.

Automatic conversion script
Id: cif_fix_values 1715 2011-07-08 13:25:40Z adriana 

The following automatic conversions were performed:

'_exptl_crystal_density_meas' value 'n/a' was changed to '?' - the
value is perceived as not measured.

Automatic conversion script
Id: cif_fix_values 3008 2015-01-20 13:52:24Z robertas 
;
_cod_original_cell_volume 1503.10(16)
_cod_original_sg_symbol_H-M P3121
_cod_database_code 4000959

loop_
_symmetry_equiv_pos_as_xyz
'x, y, z'
'-y, x-y, z+1/3'
'y, x, -z'
'-x+y, -x, z+2/3'
'-x, -x+y, -z+1/3'
'x-y, -y, -z+2/3'

loop_
_atom_site_label
_atom_site_type_symbol
_atom_site_fract_x
_atom_site_fract_y
_atom_site_fract_z
_atom_site_U_iso_or_equiv
_atom_site_adp_type
_atom_site_occupancy
_atom_site_symmetry_multiplicity
_atom_site_calc_flag
_atom_site_refinement_flags
U1 U 0.78113(7) 0.09087(7) 0.058846(10) 0.00393(11) Uani 1 1 d .
Na1 Na 1.0257(19) -0.0938(19) 0.1386(2) 0.012(2) Uani 0.50 1 d P
B1 B 0.113(2) -0.242(2) 0.0587(3) 0.008(2) Uiso 1 1 d .
B2 B 0.505(3) 0.353(3) 0.1232(4) 0.016(3) Uiso 1 1 d .
B3 B 1.366(3) 0.186(3) 0.0695(3) 0.008(2) Uiso 1 1 d .
B4 B 0.686(3) 0.583(3) 0.0760(3) 0.008(2) Uiso 1 1 d .
B5 B 0.302(2) -0.492(2) 0.0476(3) 0.005(2) Uiso 1 1 d .
O1 O 0.7610(16) 0.0819(16) 0.01659(19) 0.0108(16) Uiso 1 1 d .
O2 O 0.7999(15) 0.1084(15) 0.10089(17) 0.0063(15) Uiso 1 1 d .
O3 O 1.0917(17) 0.5369(17) 0.0533(2) 0.0077(17) Uiso 1 1 d .
O4 O 0.6141(14) 0.3524(16) 0.06037(19) 0.0035(15) Uiso 1 1 d .
O5 O 0.3342(18) -0.0442(17) 0.0579(2) 0.0090(18) Uiso 1 1 d .
O6 O 0.5078(16) -0.3370(15) 0.06659(19) 0.0048(16) Uiso 1 1 d .
O7 O 1.2038(17) 0.2514(16) 0.0541(2) 0.0106(18) Uiso 1 1 d .
O8 O 0.3310(17) 0.1743(16) 0.1039(2) 0.0115(17) Uiso 1 1 d .
O9 O 0.9157(17) -0.2209(17) 0.0654(2) 0.0110(19) Uiso 1 1 d .
O10 O 0.5607(17) 0.3662(18) -0.0125(2) 0.0132(18) Uiso 1 1 d .
O11 O 0.6884(16) 0.5577(19) 0.1109(2) 0.0122(18) Uiso 1 1 d .
O12 O 0.474(3) 0.289(3) 0.1548(3) 0.040(3) Uiso 1 1 d .
O13 O 1.0000 0.233(3) 0.1667 0.027(3) Uiso 1 2 d S
O14 O 1.213(4) -0.342(4) 0.1315(4) 0.068(5) Uiso 1 1 d .

loop_
_atom_site_aniso_label
_atom_site_aniso_U_11
_atom_site_aniso_U_22
_atom_site_aniso_U_33
_atom_site_aniso_U_23
_atom_site_aniso_U_13
_atom_site_aniso_U_12
U1 0.0035(2) 0.0033(2) 0.00717(17) -0.00038(15) -0.00019(15) 0.00331(17)
Na1 0.005(5) 0.011(5) 0.014(5) 0.002(4) 0.005(4) 0.000(4)

loop_
_atom_type_symbol
_atom_type_description
_atom_type_scat_dispersion_real
_atom_type_scat_dispersion_imag
_atom_type_scat_source
O O 0.0106 0.0060 'International Tables Vol C Tables 4.2.6.8 and 6.1.1.4'
Na Na 0.0362 0.0249 'International Tables Vol C Tables 4.2.6.8 and 6.1.1.4'
B B 0.0013 0.0007 'International Tables Vol C Tables 4.2.6.8 and 6.1.1.4'
U U -9.6767 9.6646 'International Tables Vol C Tables 4.2.6.8 and 6.1.1.4'

loop_
_geom_angle_atom_site_label_1
_geom_angle_atom_site_label_2
_geom_angle_atom_site_label_3
_geom_angle
_geom_angle_site_symmetry_1
_geom_angle_site_symmetry_3
O2 U1 O1 178.0(4) . .
O2 U1 O7 91.7(3) . .
O1 U1 O7 88.8(4) . .
O2 U1 O4 88.2(3) . .
O1 U1 O4 89.9(4) . .
O7 U1 O4 120.7(3) . .
O2 U1 O6 85.9(3) . .
O1 U1 O6 95.5(3) . .
O7 U1 O6 121.5(3) . .
O4 U1 O6 117.6(3) . .
O2 U1 O5 93.8(3) . .
O1 U1 O5 85.5(4) . .
O7 U1 O5 172.5(3) . .
O4 U1 O5 54.4(3) . .
O6 U1 O5 64.1(3) . .
O2 U1 O3 91.6(3) . .
O1 U1 O3 87.1(3) . .
O7 U1 O3 54.9(3) . .
O4 U1 O3 65.8(3) . .
O6 U1 O3 175.6(3) . .
O5 U1 O3 119.7(3) . .
O2 U1 O9 84.5(3) . .
O1 U1 O9 97.4(4) . .
O7 U1 O9 65.8(3) . .
O4 U1 O9 170.5(3) . .
O6 U1 O9 55.8(3) . .
O5 U1 O9 119.9(3) . .
O3 U1 O9 120.5(3) . .
O2 U1 B3 83.1(4) . 1_455
O1 U1 B3 95.4(4) . 1_455
O7 U1 B3 147.9(4) . 1_455
O4 U1 B3 27.9(3) . 1_455
O6 U1 B3 89.8(4) . 1_455
O5 U1 B3 28.6(3) . 1_455
O3 U1 B3 93.4(3) . 1_455
O9 U1 B3 144.2(3) . 1_455
O2 U1 B4 78.9(4) . 1_545
O1 U1 B4 103.0(4) . 1_545
O7 U1 B4 93.3(3) . 1_545
O4 U1 B4 144.1(3) . 1_545
O6 U1 B4 29.0(3) . 1_545
O5 U1 B4 92.8(3) . 1_545
O3 U1 B4 146.8(3) . 1_545
O9 U1 B4 27.8(3) . 1_545
B3 U1 B4 116.5(4) 1_455 1_545
O2 U1 B5 94.9(4) . 1_665
O1 U1 B5 84.7(4) . 1_665
O7 U1 B5 27.1(3) . 1_665
O4 U1 B5 93.8(3) . 1_665
O6 U1 B5 148.6(3) . 1_665
O5 U1 B5 146.7(3) . 1_665
O3 U1 B5 28.1(3) . 1_665
O9 U1 B5 92.9(3) . 1_665
B3 U1 B5 121.5(4) 1_455 1_665
B4 U1 B5 120.4(4) 1_545 1_665
O2 U1 Na1 35.4(3) . .
O1 U1 Na1 146.4(3) . .
O7 U1 Na1 71.0(3) . .
O4 U1 Na1 123.4(2) . .
O6 U1 Na1 74.3(2) . .
O5 U1 Na1 116.3(2) . .
O3 U1 Na1 101.6(2) . .
O9 U1 Na1 50.2(2) . .
B3 U1 Na1 116.0(3) 1_455 .
B4 U1 Na1 53.7(3) 1_545 .
B5 U1 Na1 88.2(3) 1_665 .
O8 Na1 Na1 134.4(7) 1_655 5_765
O8 Na1 O14 84.3(6) 1_655 .
Na1 Na1 O14 99.9(6) 5_765 .
O8 Na1 O13 93.1(4) 1_655 .
Na1 Na1 O13 61.7(3) 5_765 .
O14 Na1 O13 150.6(7) . .
O8 Na1 O11 113.8(5) 1_655 1_545
Na1 Na1 O11 111.7(6) 5_765 1_545
O14 Na1 O11 81.2(6) . 1_545
O13 Na1 O11 125.7(5) . 1_545
O8 Na1 O12 52.1(4) 1_655 1_655
Na1 Na1 O12 82.4(6) 5_765 1_655
O14 Na1 O12 88.7(7) . 1_655
O13 Na1 O12 67.3(4) . 1_655
O11 Na1 O12 163.8(6) 1_545 1_655
O8 Na1 O2 75.8(4) 1_655 .
Na1 Na1 O2 119.6(4) 5_765 .
O14 Na1 O2 139.1(6) . .
O13 Na1 O2 67.1(4) . .
O11 Na1 O2 75.0(4) 1_545 .
O12 Na1 O2 105.6(5) 1_655 .
O8 Na1 B2 26.0(4) 1_655 1_655
Na1 Na1 B2 108.4(6) 5_765 1_655
O14 Na1 B2 89.7(7) . 1_655
O13 Na1 B2 76.5(4) . 1_655
O11 Na1 B2 139.8(5) 1_545 1_655
O12 Na1 B2 26.6(4) 1_655 1_655
O2 Na1 B2 87.6(4) . 1_655
O8 Na1 U1 65.7(3) 1_655 .
Na1 Na1 U1 139.9(5) 5_765 .
O14 Na1 U1 118.3(5) . .
O13 Na1 U1 86.6(3) . .
O11 Na1 U1 66.1(3) 1_545 .
O12 Na1 U1 108.6(4) 1_655 .
O2 Na1 U1 20.88(18) . .
B2 Na1 U1 84.8(4) 1_655 .
O5 B1 O9 120.1(11) . 1_455
O5 B1 O3 118.8(12) . 1_445
O9 B1 O3 121.1(12) 1_455 1_445
O11 B2 O12 125.6(15) . .
O11 B2 O8 122.1(13) . .
O12 B2 O8 112.2(14) . .
O11 B2 Na1 166.8(11) . 1_455
O12 B2 Na1 65.7(9) . 1_455
O8 B2 Na1 47.9(7) . 1_455
O8 B3 O7 109.8(10) 1_655 .
O8 B3 O4 112.3(10) 1_655 1_655
O7 B3 O4 110.4(10) . 1_655
O8 B3 O5 109.6(10) 1_655 1_655
O7 B3 O5 112.8(11) . 1_655
O4 B3 O5 101.8(9) 1_655 1_655
O8 B3 U1 105.3(7) 1_655 1_655
O7 B3 U1 144.8(8) . 1_655
O4 B3 U1 50.6(5) 1_655 1_655
O5 B3 U1 56.4(6) 1_655 1_655
O9 B4 O11 109.7(10) 1_565 .
O9 B4 O4 114.2(10) 1_565 .
O11 B4 O4 110.3(11) . .
O9 B4 O6 103.7(10) 1_565 1_565
O11 B4 O6 110.3(10) . 1_565
O4 B4 O6 108.5(10) . 1_565
O9 B4 U1 55.4(6) 1_565 1_565
O11 B4 U1 109.9(8) . 1_565
O4 B4 U1 139.4(8) . 1_565
O6 B4 U1 50.8(6) 1_565 1_565
O6 B5 O7 114.2(10) . 1_445
O6 B5 O3 114.1(10) . 1_445
O7 B5 O3 102.0(9) 1_445 1_445
O6 B5 O10 109.0(10) . 3_545
O7 B5 O10 110.2(9) 1_445 3_545
O3 B5 O10 107.0(9) 1_445 3_545
O6 B5 U1 137.7(7) . 1_445
O7 B5 U1 47.9(5) 1_445 1_445
O3 B5 U1 54.8(6) 1_445 1_445
O10 B5 U1 113.3(7) 3_545 1_445
U1 O2 Na1 123.7(4) . .
B1 O3 B5 122.3(11) 1_665 1_665
B1 O3 U1 139.6(8) 1_665 .
B5 O3 U1 97.1(7) 1_665 .
B3 O4 B4 107.5(9) 1_455 .
B3 O4 U1 101.5(7) 1_455 .
B4 O4 U1 133.9(7) . .
B1 O5 B3 119.3(11) . 1_455
B1 O5 U1 142.6(8) . .
B3 O5 U1 95.0(7) 1_455 .
B5 O6 B4 119.7(10) . 1_545
B5 O6 U1 127.4(7) . .
B4 O6 U1 100.2(7) 1_545 .
B3 O7 B5 116.1(10) . 1_665
B3 O7 U1 131.5(8) . .
B5 O7 U1 105.0(7) 1_665 .
B2 O8 B3 119.6(11) . 1_455
B2 O8 Na1 106.1(9) . 1_455
B3 O8 Na1 134.3(8) 1_455 1_455
B1 O9 B4 124.5(11) 1_655 1_545
B1 O9 U1 138.3(8) 1_655 .
B4 O9 U1 96.7(8) 1_545 .
B2 O11 B4 115.5(11) . .
B2 O11 Na1 129.9(9) . 1_565
B4 O11 Na1 114.6(8) . 1_565
B2 O12 Na1 87.7(10) . 1_455
Na1 O13 Na1 56.7(6) . 5_765

loop_
_geom_bond_atom_site_label_1
_geom_bond_atom_site_label_2
_geom_bond_distance
_geom_bond_site_symmetry_2
U1 O2 1.763(7) .
U1 O1 1.771(8) .
U1 O7 2.389(10) .
U1 O4 2.411(9) .
U1 O6 2.439(8) .
U1 O5 2.557(10) .
U1 O3 2.562(10) .
U1 O9 2.569(10) .
U1 B3 3.058(14) 1_455
U1 B4 3.098(15) 1_545
U1 B5 3.110(13) 1_665
U1 Na1 4.113(11) .
Na1 O8 2.359(13) 1_655
Na1 Na1 2.36(2) 5_765
Na1 O14 2.45(2) .
Na1 O13 2.49(2) .
Na1 O11 2.496(14) 1_545
Na1 O12 2.785(18) 1_655
Na1 O2 2.864(14) .
Na1 B2 3.05(2) 1_655
B1 O5 1.356(17) .
B1 O9 1.372(16) 1_455
B1 O3 1.379(16) 1_445
B2 O11 1.36(2) .
B2 O12 1.37(2) .
B2 O8 1.393(19) .
B2 Na1 3.05(2) 1_455
B3 O8 1.453(15) 1_655
B3 O7 1.460(16) .
B3 O4 1.463(16) 1_655
B3 O5 1.471(16) 1_655
B3 U1 3.058(14) 1_655
B4 O9 1.456(17) 1_565
B4 O11 1.469(15) .
B4 O4 1.469(17) .
B4 O6 1.526(17) 1_565
B4 U1 3.098(15) 1_565
B5 O6 1.436(15) .
B5 O7 1.467(15) 1_445
B5 O3 1.477(16) 1_445
B5 O10 1.517(15) 3_545
B5 U1 3.110(13) 1_445
O3 B1 1.379(16) 1_665
O3 B5 1.477(16) 1_665
O4 B3 1.463(17) 1_455
O5 B3 1.471(16) 1_455
O6 B4 1.526(17) 1_545
O7 B5 1.467(15) 1_665
O8 B3 1.453(15) 1_455
O8 Na1 2.359(13) 1_455
O9 B1 1.372(16) 1_655
O9 B4 1.456(17) 1_545
O10 B5 1.517(15) 3_655
O11 Na1 2.496(14) 1_565
O12 Na1 2.785(18) 1_455
O13 Na1 2.49(2) 5_765
